data_1559125
loop_
_publ_author_name
'Connor, Christina G.'
'DeForest, Jacob C.'
'Dietrich, Phil'
'Do, Nga M.'
'Doyle, Kevin M.'
'Eisenbeis, Shane'
'Greenberg, Elizabeth'
'Griffin, Sarah H.'
'Jones, Brian P.'
'Jones, Kris N.'
'Karmilowicz, Michael'
'Kumar, Rajesh'
'Lewis, Chad A.'
'McInturff, Emma L.'
'McWilliams, J. Christopher'
'Mehta, Ruchi'
'Nguyen, Bao D.'
'Rane, Anil M.'
'Samas, Brian'
'Sitter, Barbara J.'
'Ward, Howard W.'
'Webster, Mark E.'

_publ_section_title
;
 Development of a Nitrene-Type Rearrangement for the Commercial Route of
 the JAK1 Inhibitor Abrocitinib
;
_journal_name_full 'Organic Process Research &amp; Development'
_journal_paper_doi 10.1021/acs.oprd.0c00366
_journal_year 2020
_chemical_formula_sum 'C11 H18 N5 O4 P'
_chemical_formula_weight 315.27
_space_group_crystal_system monoclinic
_space_group_IT_number 14
_space_group_name_Hall '-P 2ybc'
_space_group_name_H-M_alt 'P 1 21/c 1'
_atom_sites_solution_hydrogens mixed
_audit_creation_method SHELXL-2014/7
_cell_angle_alpha 90
_cell_angle_beta 101.771(8)
_cell_angle_gamma 90
_cell_formula_units_Z 4
_cell_length_a 6.5143(7)
_cell_length_b 26.599(3)
_cell_length_c 7.9568(8)
_cell_measurement_temperature 296(2)
_cell_volume 1349.7(3)
_computing_structure_refinement 'SHELXL-2014/7 (Sheldrick, 2014)'
_diffrn_ambient_temperature 296(2)
_diffrn_measured_fraction_theta_full 0.987
_diffrn_measured_fraction_theta_max 0.985
_diffrn_radiation_type CuK\a
_diffrn_radiation_wavelength 1.54178
_diffrn_reflns_av_R_equivalents 0.1031
_diffrn_reflns_av_unetI/netI 0.0494
_diffrn_reflns_Laue_measured_fraction_full 0.987
_diffrn_reflns_Laue_measured_fraction_max 0.985
_diffrn_reflns_limit_h_max 7
_diffrn_reflns_limit_h_min -7
_diffrn_reflns_limit_k_max 32
_diffrn_reflns_limit_k_min -32
_diffrn_reflns_limit_l_max 9
_diffrn_reflns_limit_l_min -9
_diffrn_reflns_number 22550
_diffrn_reflns_point_group_measured_fraction_full 0.987
_diffrn_reflns_point_group_measured_fraction_max 0.985
_diffrn_reflns_theta_full 67.679
_diffrn_reflns_theta_max 70.531
_diffrn_reflns_theta_min 3.323
_exptl_absorpt_coefficient_mu 2.063
_exptl_crystal_density_diffrn 1.551
_exptl_crystal_F_000 664
_exptl_crystal_size_max 0.080
_exptl_crystal_size_mid 0.020
_exptl_crystal_size_min 0.010
_refine_diff_density_max 0.342
_refine_diff_density_min -0.309
_refine_diff_density_rms 0.069
_refine_ls_extinction_method none
_refine_ls_goodness_of_fit_ref 1.721
_refine_ls_hydrogen_treatment mixed
_refine_ls_matrix_type full
_refine_ls_number_parameters 209
_refine_ls_number_reflns 2542
_refine_ls_number_restraints 6
_refine_ls_restrained_S_all 1.723
_refine_ls_R_factor_all 0.0791
_refine_ls_R_factor_gt 0.0545
_refine_ls_shift/su_max 0.001
_refine_ls_shift/su_mean 0.000
_refine_ls_structure_factor_coef Fsqd
_refine_ls_weighting_details 'w=1/[\s^2^(Fo^2^)] where P=(Fo^2^+2Fc^2^)/3'
_refine_ls_weighting_scheme calc
_refine_ls_wR_factor_gt 0.0835
_refine_ls_wR_factor_ref 0.0866
_reflns_Friedel_coverage 0.000
_reflns_number_gt 1921
_reflns_number_total 2542
_reflns_threshold_expression 'I > 2\s(I)'
_cod_data_source_file op0c00366_si_002.cif
_cod_data_source_block ZZ953
_cod_original_cell_volume 1349.7(2)
_cod_original_sg_symbol_H-M 'P 21/c'
_cod_database_code 1559125
_shelx_shelxl_version_number 2014/7
_shelx_space_group_comment
;
The symmetry employed for this shelxl refinement is uniquely defined
by the following loop, which should always be used as a source of
symmetry information in preference to the above space-group names.
They are only intended as comments.
;
_shelx_estimated_absorpt_t_min 0.852
_shelx_estimated_absorpt_t_max 0.980

loop_
_space_group_symop_operation_xyz
'x, y, z'
'-x, y+1/2, -z+1/2'
'-x, -y, -z'
'x, -y-1/2, z-1/2'

loop_
_atom_site_label
_atom_site_type_symbol
_atom_site_fract_x
_atom_site_fract_y
_atom_site_fract_z
_atom_site_U_iso_or_equiv
_atom_site_adp_type
_atom_site_occupancy
_atom_site_site_symmetry_order
_atom_site_calc_flag
_atom_site_refinement_flags_posn
_atom_site_refinement_flags_adp
_atom_site_refinement_flags_occupancy
_atom_site_disorder_assembly
_atom_site_disorder_group
P1 P 0.81579(13) 0.70844(2) 0.67151(8) 0.0345(2) Uani 1 1 d . . . . .
N1 N 0.7386(4) 0.49100(8) 0.8687(3) 0.0379(6) Uani 1 1 d . . . . .
N2 N 0.7312(4) 0.57885(7) 0.8066(3) 0.0386(6) Uani 1 1 d . . . . .
N3 N 0.3943(4) 0.61002(8) 0.6721(3) 0.0374(6) Uani 1 1 d D . . . .
H3X H 0.429(4) 0.6454(7) 0.666(3) 0.045 Uiso 1 1 d D U . . .
N4 N 0.4613(4) 0.43726(7) 0.7853(3) 0.0405(6) Uani 1 1 d . . . . .
N5 N 0.6622(4) 0.27647(8) 0.7471(3) 0.0394(6) Uani 1 1 d D . . . .
H5X H 0.801(3) 0.2620(9) 0.749(3) 0.047 Uiso 1 1 d D U . . .
H5Y H 0.584(4) 0.2486(8) 0.788(3) 0.047 Uiso 1 1 d D U . . .
H5Z H 0.589(4) 0.2855(9) 0.633(3) 0.047 Uiso 1 1 d D U . . .
O1 O 0.9167(3) 0.69242(6) 0.5170(2) 0.0465(5) Uani 1 1 d D . . . .
H1Y H 0.888(5) 0.7162(8) 0.423(3) 0.056 Uiso 1 1 d D U . . .
O2 O 0.8965(3) 0.66788(6) 0.8087(2) 0.0431(5) Uani 1 1 d D . . . .
H2Y H 0.833(5) 0.6349(7) 0.804(3) 0.052 Uiso 1 1 d D U . . .
O3 O 0.5806(3) 0.70705(6) 0.6166(2) 0.0433(5) Uani 1 1 d . . . . .
O4 O 0.9057(3) 0.75767(6) 0.7412(2) 0.0438(5) Uani 1 1 d . . . . .
C1 C 0.5380(5) 0.48474(9) 0.7920(3) 0.0342(6) Uani 1 1 d . . . . .
C2 C 0.8220(5) 0.53679(9) 0.8727(4) 0.0423(7) Uani 1 1 d . . . . .
H2 H 0.9615 0.5396 0.9290 0.051 Uiso 1 1 calc R U . . .
C3 C 0.5281(5) 0.57233(9) 0.7351(3) 0.0336(6) Uani 1 1 d . . . . .
C4 C 0.4173(4) 0.52701(9) 0.7235(3) 0.0325(6) Uani 1 1 d . . . . .
C5 C 0.2059(5) 0.53968(10) 0.6497(3) 0.0409(7) Uani 1 1 d . . . . .
H5 H 0.0933 0.5175 0.6252 0.049 Uiso 1 1 calc R U . . .
C6 C 0.1991(5) 0.58985(10) 0.6216(3) 0.0417(7) Uani 1 1 d . . . . .
H6 H 0.0789 0.6079 0.5747 0.050 Uiso 1 1 calc R U . . .
C7 C 0.2695(6) 0.42523(11) 0.6658(5) 0.0654(11) Uani 1 1 d . . . . .
H7A H 0.1539 0.4266 0.7236 0.098 Uiso 1 1 calc R U . . .
H7B H 0.2795 0.3920 0.6210 0.098 Uiso 1 1 calc R U . . .
H7C H 0.2474 0.4490 0.5732 0.098 Uiso 1 1 calc R U . . .
C8 C 0.5906(5) 0.39686(9) 0.8749(3) 0.0374(7) Uani 1 1 d . . . . .
H8 H 0.6626 0.4089 0.9879 0.045 Uiso 1 1 calc R U . . .
C9 C 0.7490(5) 0.36982(9) 0.7879(4) 0.0460(8) Uani 1 1 d . . . . .
H9A H 0.7140 0.3710 0.6634 0.055 Uiso 1 1 calc R U . . .
H9B H 0.8934 0.3798 0.8309 0.055 Uiso 1 1 calc R U . . .
C10 C 0.6880(5) 0.32069(9) 0.8637(3) 0.0376(7) Uani 1 1 d . . . . .
H10 H 0.7842 0.3130 0.9724 0.045 Uiso 1 1 calc R U . . .
C11 C 0.4877(5) 0.34541(9) 0.8958(4) 0.0421(7) Uani 1 1 d . . . . .
H11A H 0.4612 0.3395 1.0098 0.051 Uiso 1 1 calc R U . . .
H11B H 0.3642 0.3384 0.8081 0.051 Uiso 1 1 calc R U . . .

loop_
_atom_site_aniso_label
_atom_site_aniso_U_11
_atom_site_aniso_U_22
_atom_site_aniso_U_33
_atom_site_aniso_U_23
_atom_site_aniso_U_13
_atom_site_aniso_U_12
P1 0.0381(5) 0.0306(3) 0.0351(3) -0.0006(3) 0.0078(3) -0.0012(3)
N1 0.0332(16) 0.0331(12) 0.0443(13) 0.0046(9) 0.0008(11) -0.0021(10)
N2 0.0368(17) 0.0340(12) 0.0423(12) 0.0078(9) 0.0018(11) -0.0021(11)
N3 0.0383(16) 0.0325(12) 0.0395(12) 0.0016(10) 0.0032(11) 0.0017(11)
N4 0.0391(16) 0.0321(12) 0.0459(13) -0.0007(9) -0.0017(11) -0.0023(11)
N5 0.0412(17) 0.0329(12) 0.0441(13) 0.0008(10) 0.0087(12) 0.0043(11)
O1 0.0667(16) 0.0379(10) 0.0388(10) 0.0035(8) 0.0200(10) 0.0126(10)
O2 0.0507(14) 0.0354(10) 0.0404(10) 0.0065(8) 0.0029(9) -0.0076(9)
O3 0.0408(14) 0.0387(10) 0.0483(10) 0.0015(8) 0.0043(9) 0.0011(9)
O4 0.0553(15) 0.0335(10) 0.0454(10) -0.0044(8) 0.0167(9) -0.0080(9)
C1 0.0357(19) 0.0331(14) 0.0333(14) 0.0000(11) 0.0061(12) -0.0019(13)
C2 0.037(2) 0.0392(16) 0.0472(16) 0.0059(13) -0.0003(13) -0.0020(14)
C3 0.0374(19) 0.0334(14) 0.0295(13) 0.0020(10) 0.0057(12) 0.0039(13)
C4 0.0317(19) 0.0356(14) 0.0293(13) -0.0003(10) 0.0039(12) 0.0005(12)
C5 0.038(2) 0.0407(15) 0.0422(15) -0.0013(12) 0.0035(13) -0.0023(14)
C6 0.038(2) 0.0450(16) 0.0398(15) 0.0000(12) 0.0035(13) 0.0075(14)
C7 0.058(3) 0.0445(17) 0.079(2) -0.0003(16) -0.020(2) -0.0138(16)
C8 0.044(2) 0.0291(14) 0.0373(14) 0.0002(11) 0.0052(13) -0.0025(13)
C9 0.048(2) 0.0410(15) 0.0513(17) 0.0015(12) 0.0166(14) -0.0050(14)
C10 0.041(2) 0.0322(14) 0.0383(14) 0.0001(11) 0.0051(13) -0.0010(13)
C11 0.051(2) 0.0336(14) 0.0452(15) -0.0020(11) 0.0173(14) -0.0069(14)

loop_
_atom_type_symbol
_atom_type_description
_atom_type_scat_dispersion_real
_atom_type_scat_dispersion_imag
_atom_type_scat_source
C C 0.0181 0.0091 'International Tables Vol C Tables 4.2.6.8 and 6.1.1.4'
H H 0.0000 0.0000 'International Tables Vol C Tables 4.2.6.8 and 6.1.1.4'
N N 0.0311 0.0180 'International Tables Vol C Tables 4.2.6.8 and 6.1.1.4'
O O 0.0492 0.0322 'International Tables Vol C Tables 4.2.6.8 and 6.1.1.4'
P P 0.2955 0.4335 'International Tables Vol C Tables 4.2.6.8 and 6.1.1.4'

loop_
_geom_angle_atom_site_label_1
_geom_angle_atom_site_label_2
_geom_angle_atom_site_label_3
_geom_angle
_geom_angle_site_symmetry_1
_geom_angle_site_symmetry_3
_geom_angle_publ_flag
O4 P1 O3 115.33(11) . . ?
O4 P1 O2 107.33(10) . . ?
O3 P1 O2 111.50(11) . . ?
O4 P1 O1 109.53(12) . . ?
O3 P1 O1 109.32(11) . . ?
O2 P1 O1 103.12(10) . . ?
C2 N1 C1 118.8(2) . . ?
C2 N2 C3 112.5(2) . . ?
C3 N3 C6 108.0(2) . . ?
C1 N4 C7 119.7(2) . . ?
C1 N4 C8 119.7(2) . . ?
C7 N4 C8 119.7(2) . . ?
N1 C1 N4 116.9(2) . . ?
N1 C1 C4 119.5(2) . . ?
N4 C1 C4 123.6(2) . . ?
N2 C2 N1 128.1(3) . . ?
N2 C3 N3 124.5(2) . . ?
N2 C3 C4 126.2(2) . . ?
N3 C3 C4 109.2(3) . . ?
C3 C4 C1 114.9(2) . . ?
C3 C4 C5 105.4(2) . . ?
C1 C4 C5 139.6(2) . . ?
C6 C5 C4 107.4(2) . . ?
C5 C6 N3 110.0(3) . . ?
N4 C8 C9 120.0(2) . . ?
N4 C8 C11 119.0(2) . . ?
C9 C8 C11 88.85(19) . . ?
C10 C9 C8 88.3(2) . . ?
N5 C10 C9 115.9(2) . . ?
N5 C10 C11 116.9(2) . . ?
C9 C10 C11 89.9(2) . . ?
C10 C11 C8 87.7(2) . . ?

loop_
_geom_bond_atom_site_label_1
_geom_bond_atom_site_label_2
_geom_bond_distance
_geom_bond_site_symmetry_2
_geom_bond_publ_flag
P1 O4 1.4939(17) . ?
P1 O3 1.506(2) . ?
P1 O2 1.5487(18) . ?
P1 O1 1.566(2) . ?
N1 C2 1.332(3) . ?
N1 C1 1.335(3) . ?
N2 C2 1.323(3) . ?
N2 C3 1.340(3) . ?
N3 C3 1.355(3) . ?
N3 C6 1.363(4) . ?
N4 C1 1.355(3) . ?
N4 C7 1.443(4) . ?
N4 C8 1.458(3) . ?
N5 C10 1.486(3) . ?
C1 C4 1.416(3) . ?
C3 C4 1.399(4) . ?
C4 C5 1.423(4) . ?
C5 C6 1.352(3) . ?
C8 C9 1.534(4) . ?
C8 C11 1.548(4) . ?
C9 C10 1.526(4) . ?
C10 C11 1.529(4) . ?
